data_7118213
loop_
_publ_author_name
'H\"anninen, Mikko M'
'Zamora, Matthew T.'
'MacNeil, Connor S.'
'Knott, Jackson P.'
'Hayes, Paul G.'

_publ_section_title
;
 Elucidation of the resting state of a rhodium NNN-pincer hydrogenation
 catalyst that features a remarkably upfield hydride (1)H NMR chemical
 shift.
;
_journal_issue 3
_journal_name_full 'Chemical communications (Cambridge, England)'
_journal_page_first 586
_journal_page_last 589
_journal_paper_doi 10.1039/c5cc08348f
_journal_volume 52
_journal_year 2016
_chemical_formula_moiety 'C54 H58 N3 P2 Rh'
_chemical_formula_sum 'C54 H58 N3 P2 Rh'
_chemical_formula_weight 913.88
_chemical_name_systematic
;
 ?
;
_chemical_properties_physical 'Air-sensitive, Moisture-sensitive'
_space_group_crystal_system monoclinic
_space_group_IT_number 14
_space_group_name_Hall '-P 2yn'
_space_group_name_H-M_alt 'P 1 21/n 1'
_symmetry_space_group_name_Hall '-P 2yn'
_symmetry_space_group_name_H-M 'P 1 21/n 1'
_atom_sites_solution_hydrogens geom
_audit_creation_date 2014-04-11
_audit_creation_method
;
Olex2 1.2
(compiled 2014.03.20 svn.r2914 for OlexSys, GUI svn.r4816)
;
_audit_update_record
;
2014-11-14 deposited with the CCDC.
2015-11-02 downloaded from the CCDC.
;
_cell_angle_alpha 90
_cell_angle_beta 111.548(4)
_cell_angle_gamma 90
_cell_formula_units_Z 4
_cell_length_a 13.580(3)
_cell_length_b 21.768(6)
_cell_length_c 17.290(4)
_cell_measurement_reflns_used 9961
_cell_measurement_temperature 173
_cell_measurement_theta_max 26.910
_cell_measurement_theta_min 2.257
_cell_volume 4754(2)
_computing_data_reduction 'SAINT v8.34A (Bruker, 2013)'
_computing_molecular_graphics 'Olex2 (Dolomanov et al., 2009)'
_computing_publication_material 'Olex2 (Dolomanov et al., 2009)'
_computing_structure_refinement 'ShelXL (Sheldrick, 2008)'
_diffrn_ambient_temperature 173
_diffrn_measured_fraction_theta_full 0.999
_diffrn_measured_fraction_theta_max 0.999
_diffrn_measurement_device_type 'Bruker APEX-II CCD'
_diffrn_measurement_method '\f and \w scans'
_diffrn_radiation_type MoK\a
_diffrn_radiation_wavelength 0.71073
_diffrn_reflns_av_R_equivalents 0.0617
_diffrn_reflns_av_unetI/netI 0.0401
_diffrn_reflns_laue_measured_fraction_full 0.999
_diffrn_reflns_laue_measured_fraction_max 0.999
_diffrn_reflns_limit_h_max 16
_diffrn_reflns_limit_h_min -16
_diffrn_reflns_limit_k_max 26
_diffrn_reflns_limit_k_min -26
_diffrn_reflns_limit_l_max 20
_diffrn_reflns_limit_l_min -21
_diffrn_reflns_number 59111
_diffrn_reflns_point_group_measured_fraction_full 0.999
_diffrn_reflns_point_group_measured_fraction_max 0.999
_diffrn_reflns_theta_full 26.000
_diffrn_reflns_theta_max 26.000
_diffrn_reflns_theta_min 1.574
_diffrn_standards_number 0
_exptl_absorpt_coefficient_mu 0.465
_exptl_absorpt_correction_T_max 0.7457
_exptl_absorpt_correction_T_min 0.6603
_exptl_absorpt_correction_type multi-scan
_exptl_absorpt_process_details
;
SADABS-2012/1 (Bruker,2012) was used for absorption correction.
wR2(int) was 0.0884 before and 0.0720 after correction.
The Ratio of minimum to maximum transmission is 0.8855.
The \l/2 correction factor is 0.0015.
;
_exptl_crystal_colour 'dark orange'
_exptl_crystal_colour_modifier dark
_exptl_crystal_colour_primary orange
_exptl_crystal_density_diffrn 1.277
_exptl_crystal_description plate
_exptl_crystal_F_000 1912
_exptl_crystal_size_max 0.32
_exptl_crystal_size_mid 0.32
_exptl_crystal_size_min 0.05
_refine_diff_density_max 0.458
_refine_diff_density_min -0.415
_refine_diff_density_rms 0.064
_refine_ls_extinction_method none
_refine_ls_goodness_of_fit_ref 1.056
_refine_ls_hydrogen_treatment constr
_refine_ls_matrix_type full
_refine_ls_number_parameters 639
_refine_ls_number_reflns 9342
_refine_ls_number_restraints 180
_refine_ls_restrained_S_all 1.119
_refine_ls_R_factor_all 0.0457
_refine_ls_R_factor_gt 0.0331
_refine_ls_shift/su_max 0.001
_refine_ls_shift/su_mean 0.000
_refine_ls_structure_factor_coef Fsqd
_refine_ls_weighting_details 'w=1/[\s^2^(Fo^2^)+(0.0222P)^2^+5.5056P] where P=(Fo^2^+2Fc^2^)/3'
_refine_ls_weighting_scheme calc
_refine_ls_wR_factor_gt 0.0754
_refine_ls_wR_factor_ref 0.0823
_reflns_Friedel_coverage 0.000
_reflns_number_gt 7766
_reflns_number_total 9342
_reflns_threshold_expression 'I > 2\s(I)'
_cod_data_source_file c5cc08348f2.cif
_cod_data_source_block 1_ph14010_0m
_cod_database_code 7118213
_shelxl_version_number 2013-4
_shelx_space_group_comment
;
The symmetry employed for this shelxl refinement is uniquely defined
by the following loop, which should always be used as a source of
symmetry information in preference to the above space-group names.
They are only intended as comments.
;
_olex2_refinement_description
;
1. Fixed Uiso
 At 1.2 times of:
  All C(H) groups, All C(H,H) groups, All C(H,H,H,H) groups
 At 1.5 times of:
  All C(H,H,H) groups
2. Shared sites
{C53A, C53B}
{C56A, C56B}
{C38A, C38B}
3. Uiso/Uaniso restraints and constraints
C38A \\sim C43B \\sim C42B \\sim C41B \\sim C40B \\sim C39B: within 2A with
sigma of 0.003 and sigma for terminal atoms of 0.006
Uanis(C45A) \\sim Ueq, Uanis(C46B) \\sim Ueq, Uanis(C45B) \\sim Ueq,
Uanis(C46A) \\sim Ueq, Uanis(C34) \\sim Ueq, Uanis(C35) \\sim Ueq, Uanis(C36)
\\sim Ueq, Uanis(C9) \\sim Ueq, Uanis(C8) \\sim Ueq, Uanis(C7) \\sim Ueq: with
sigma of 0.004 and sigma for terminal atoms of 0.008
Uanis(C28) \\sim Ueq, Uanis(C29) \\sim Ueq, Uanis(C30) \\sim Ueq: with sigma of
0.004 and sigma for terminal atoms of 0.008
Uanis(C53A) \\sim Ueq, Uanis(C53B) \\sim Ueq, Uanis(C56A) \\sim Ueq,
Uanis(C56B) \\sim Ueq, Uanis(C55A) \\sim Ueq, Uanis(C55B) \\sim Ueq,
Uanis(C54B) \\sim Ueq, Uanis(C54A) \\sim Ueq: with sigma of 0.005 and sigma for
terminal atoms of 0.01
Uanis(C24) \\sim Ueq, Uanis(C23) \\sim Ueq, Uanis(C25) \\sim Ueq: with sigma of
0.002 and sigma for terminal atoms of 0.004
Uanis(C53A) = Uanis(C53B)
Uanis(C56A) = Uanis(C56B)
Uanis(C38A) = Uanis(C38B)
4. Others
 Sof(H57C)=Sof(H57D)=Sof(H52C)=Sof(H52D)=Sof(C55B)=Sof(H55C)=Sof(H55D)=
 Sof(C54B)=Sof(H54C)=Sof(H54D)=Sof(C53B)=Sof(H53C)=Sof(H53D)=Sof(C56B)=
 Sof(H56C)=Sof(H56D)=1-FVAR(1)
 Sof(H57A)=Sof(H57B)=Sof(C56A)=Sof(H56A)=Sof(H56B)=Sof(H52A)=Sof(H52B)=
 Sof(C53A)=Sof(H53A)=Sof(H53B)=Sof(C54A)=Sof(H54A)=Sof(H54B)=Sof(C55A)=
 Sof(H55A)=Sof(H55B)=FVAR(1)
 Sof(C43B)=Sof(H43B)=Sof(C44B)=Sof(H44B)=Sof(C41B)=Sof(C42B)=Sof(H42B)=
 Sof(C40B)=Sof(H40B)=Sof(C38B)=Sof(C39B)=Sof(H39B)=Sof(C46B)=Sof(H46D)=
 Sof(H46E)=Sof(H46F)=Sof(C45B)=Sof(H45D)=Sof(H45E)=Sof(H45F)=1-FVAR(2)
 Sof(C39A)=Sof(H39A)=Sof(C41A)=Sof(C38A)=Sof(C40A)=Sof(H40A)=Sof(C42A)=
 Sof(H42A)=Sof(C45A)=Sof(H45A)=Sof(H45B)=Sof(H45C)=Sof(C44A)=Sof(H44A)=
 Sof(C46A)=Sof(H46A)=Sof(H46B)=Sof(H46C)=Sof(C43A)=Sof(H43A)=FVAR(2)
5.a Ternary CH refined with riding coordinates:
 C51(H51), C50(H50), C23(H23), C44A(H44A), C44B(H44B)
5.b Secondary CH2 refined with riding coordinates:
 C57(H57A,H57B), C57(H57C,H57D), C56A(H56A,H56B), C52(H52A,H52B), C52(H52C,
 H52D), C53A(H53A,H53B), C54A(H54A,H54B), C55A(H55A,H55B), C55B(H55C,H55D),
 C54B(H54C,H54D), C53B(H53C,H53D), C56B(H56C,H56D)
5.c Aromatic/amide H refined with riding coordinates:
 C22(H22), C19(H19), C37(H37), C16(H16), C12(H12), C15(H15), C3(H3), C13(H13),
 C2(H2), C21(H21), C30(H30), C39A(H39A), C27(H27), C33(H33), C36(H36), C6(H6),
 C8(H8), C14(H14), C9(H9), C18(H18), C10(H10), C28(H28), C31(H31), C35(H35),
 C43B(H43B), C29(H29), C40A(H40A), C42A(H42A), C34(H34), C7(H7), C42B(H42B),
 C40B(H40B), C39B(H39B), C43A(H43A)
5.d Idealised Me refined as rotating group:
 C24(H24A,H24B,H24C), C25(H25A,H25B,H25C), C45A(H45A,H45B,H45C), C46A(H46A,
 H46B,H46C), C46B(H46D,H46E,H46F), C45B(H45D,H45E,H45F)
;

loop_
_space_group_symop_operation_xyz
'x, y, z'
'-x+1/2, y+1/2, -z+1/2'
'-x, -y, -z'
'x-1/2, -y-1/2, z-1/2'

loop_
_atom_site_label
_atom_site_type_symbol
_atom_site_fract_x
_atom_site_fract_y
_atom_site_fract_z
_atom_site_U_iso_or_equiv
_atom_site_adp_type
_atom_site_occupancy
_atom_site_site_symmetry_order
_atom_site_calc_flag
_atom_site_refinement_flags_posn
_atom_site_refinement_flags_adp
_atom_site_refinement_flags_occupancy
_atom_site_disorder_assembly
_atom_site_disorder_group
Rh1 Rh 0.03645(2) 0.15177(2) 0.75382(2) 0.01781(6) Uani 1 1 d . . . . .
P2 P 0.25254(5) 0.20802(3) 0.75996(4) 0.01994(14) Uani 1 1 d . . . . .
N3 N 0.18570(15) 0.14519(9) 0.73825(13) 0.0228(4) Uani 1 1 d . . . . .
C4 C 0.15814(18) 0.26686(11) 0.74995(15) 0.0203(5) Uani 1 1 d . . . . .
C17 C -0.18221(18) 0.15393(11) 0.78206(16) 0.0234(5) Uani 1 1 d . . . . .
C1 C -0.00179(18) 0.28816(11) 0.74472(15) 0.0211(5) Uani 1 1 d . . . . .
C22 C -0.1736(2) 0.14795(13) 0.86404(17) 0.0306(6) Uani 1 1 d . . . . .
H22 H -0.1178 0.1683 0.9066 0.037 Uiso 1 1 calc R . . . .
C19 C -0.3357(2) 0.08807(14) 0.74357(19) 0.0406(7) Uani 1 1 d . . . . .
H19 H -0.3915 0.0676 0.7011 0.049 Uiso 1 1 calc R . . . .
C5 C -0.1617(2) 0.30120(12) 0.81957(16) 0.0261(6) Uani 1 1 d . . . . .
C11 C -0.22788(18) 0.27758(12) 0.64349(16) 0.0233(5) Uani 1 1 d . . . . .
C37 C 0.2800(2) 0.26021(14) 0.62362(18) 0.0363(7) Uani 1 1 d . . . . .
H37 H 0.2099 0.2753 0.6099 0.044 Uiso 1 1 calc R . . . .
C16 C -0.2409(2) 0.23664(13) 0.57860(17) 0.0317(6) Uani 1 1 d . . . . .
H16 H -0.2014 0.1995 0.5889 0.038 Uiso 1 1 calc R . . . .
C32 C 0.32654(19) 0.22555(12) 0.69493(16) 0.0251(5) Uani 1 1 d . . . . .
C12 C -0.2857(2) 0.33187(12) 0.62728(17) 0.0296(6) Uani 1 1 d . . . . .
H12 H -0.2777 0.3601 0.6710 0.036 Uiso 1 1 calc R . . . .
C20 C -0.32720(19) 0.08204(13) 0.82539(19) 0.0348(7) Uani 1 1 d . . . . .
C15 C -0.3112(2) 0.24990(14) 0.49908(17) 0.0373(7) Uani 1 1 d . . . . .
H15 H -0.3207 0.2215 0.4552 0.045 Uiso 1 1 calc R . . . .
C51 C 0.03140(19) 0.07094(11) 0.81973(16) 0.0254(5) Uani 1 1 d . . . . .
H51 H -0.0182 0.0746 0.8503 0.030 Uiso 1 1 calc R . . . .
C3 C 0.1504(2) 0.33054(12) 0.74984(17) 0.0280(6) Uani 1 1 d . . . . .
H3 H 0.2041 0.3592 0.7521 0.034 Uiso 1 1 calc R . . . .
C13 C -0.3552(2) 0.34485(14) 0.54730(19) 0.0375(7) Uani 1 1 d . . . . .
H13 H -0.3945 0.3821 0.5365 0.045 Uiso 1 1 calc R . . . .
C2 C 0.0476(2) 0.34401(12) 0.74567(17) 0.0292(6) Uani 1 1 d . . . . .
H2 H 0.0177 0.3837 0.7438 0.035 Uiso 1 1 calc R . . . .
C50 C -0.02155(19) 0.05890(11) 0.73507(16) 0.0256(6) Uani 1 1 d . . . . .
H50 H -0.1000 0.0573 0.7200 0.031 Uiso 1 1 calc R . . . .
C21 C -0.2449(2) 0.11279(14) 0.88493(19) 0.0358(7) Uani 1 1 d . . . . .
H21 H -0.2371 0.1097 0.9417 0.043 Uiso 1 1 calc R . . . .
C30 C 0.4831(3) 0.26345(18) 0.9758(2) 0.0570(9) Uani 1 1 d . U . . .
H30 H 0.5313 0.2967 0.9945 0.068 Uiso 1 1 calc R . . . .
C39A C 0.1338(5) 0.0964(4) 0.6025(6) 0.0234(15) Uani 0.558(9) 1 d . . P A 3
H39A H 0.0746 0.1232 0.5839 0.028 Uiso 0.558(9) 1 calc R . P A 3
C57 C 0.0149(2) 0.01214(12) 0.68734(18) 0.0320(6) Uani 1 1 d . . . . .
H57A H 0.0932 0.0125 0.7080 0.038 Uiso 0.762(8) 1 calc R . P B 1
H57B H -0.0116 0.0241 0.6280 0.038 Uiso 0.762(8) 1 calc R . P B 1
H57C H 0.0932 0.0125 0.7080 0.038 Uiso 0.238(8) 1 calc R . P B 2
H57D H -0.0116 0.0241 0.6280 0.038 Uiso 0.238(8) 1 calc R . P B 2
C56A C -0.0227(3) -0.05342(14) 0.6945(2) 0.0452(8) Uani 0.762(8) 1 d . U P B 1
H56A H -0.0205 -0.0779 0.6469 0.054 Uiso 0.762(8) 1 calc R . P B 1
H56B H -0.0974 -0.0517 0.6903 0.054 Uiso 0.762(8) 1 calc R . P B 1
C26 C 0.34711(18) 0.21095(12) 0.86558(16) 0.0260(6) Uani 1 1 d . . . . .
C52 C 0.1329(2) 0.03920(13) 0.87037(18) 0.0333(6) Uani 1 1 d . . . . .
H52A H 0.1766 0.0671 0.9150 0.040 Uiso 0.762(8) 1 calc R . P B 1
H52B H 0.1732 0.0297 0.8344 0.040 Uiso 0.762(8) 1 calc R . P B 1
H52C H 0.1766 0.0671 0.9150 0.040 Uiso 0.238(8) 1 calc R . P B 2
H52D H 0.1732 0.0297 0.8344 0.040 Uiso 0.238(8) 1 calc R . P B 2
C41A C 0.2330(6) 0.0142(3) 0.5739(5) 0.0275(15) Uani 0.558(9) 1 d . . P A 3
C27 C 0.3469(2) 0.16542(15) 0.92009(17) 0.0384(7) Uani 1 1 d . . . . .
H27 H 0.3012 0.1310 0.9015 0.046 Uiso 1 1 calc R . . . .
C33 C 0.4287(2) 0.20323(14) 0.7138(2) 0.0372(7) Uani 1 1 d . . . . .
H33 H 0.4615 0.1790 0.7622 0.045 Uiso 1 1 calc R . . . .
C36 C 0.3352(3) 0.27295(17) 0.5723(2) 0.0517(9) Uani 1 1 d . U . . .
H36 H 0.3029 0.2967 0.5234 0.062 Uiso 1 1 calc R . . . .
C6 C -0.0862(2) 0.33425(14) 0.88236(18) 0.0383(7) Uani 1 1 d . . . . .
H6 H -0.0161 0.3377 0.8832 0.046 Uiso 1 1 calc R . . . .
C8 C -0.2135(3) 0.35632(17) 0.9441(2) 0.0540(9) Uani 1 1 d . U . . .
H8 H -0.2314 0.3751 0.9868 0.065 Uiso 1 1 calc R . . . .
C14 C -0.3675(2) 0.30422(15) 0.48365(18) 0.0378(7) Uani 1 1 d . . . . .
H14 H -0.4148 0.3135 0.4289 0.045 Uiso 1 1 calc R . . . .
C9 C -0.2882(3) 0.32333(16) 0.8829(2) 0.0454(8) Uani 1 1 d . U . . .
H9 H -0.3577 0.3194 0.8834 0.055 Uiso 1 1 calc R . . . .
C18 C -0.2646(2) 0.12325(13) 0.72200(18) 0.0329(6) Uani 1 1 d . . . . .
H18 H -0.2725 0.1264 0.6652 0.039 Uiso 1 1 calc R . . . .
C10 C -0.2637(2) 0.29573(14) 0.82040(19) 0.0363(7) Uani 1 1 d . . . . .
H10 H -0.3161 0.2731 0.7781 0.044 Uiso 1 1 calc R . . . .
C28 C 0.4143(3) 0.16992(18) 1.0031(2) 0.0510(9) Uani 1 1 d . U . . .
H28 H 0.4140 0.1385 1.0411 0.061 Uiso 1 1 calc R . . . .
C31 C 0.4153(2) 0.26035(16) 0.8926(2) 0.0477(8) Uani 1 1 d . . . . .
H31 H 0.4159 0.2919 0.8549 0.057 Uiso 1 1 calc R . . . .
C23 C -0.4025(2) 0.04076(16) 0.8479(2) 0.0510(8) Uani 1 1 d . U . . .
H23 H -0.4692 0.0377 0.7978 0.061 Uiso 1 1 calc R . . . .
C35 C 0.4360(3) 0.25143(16) 0.5916(2) 0.0507(9) Uani 1 1 d . U . . .
H35 H 0.4738 0.2607 0.5564 0.061 Uiso 1 1 calc R . . . .
C38A C 0.21088(18) 0.10055(11) 0.68905(16) 0.0232(5) Uani 0.558(9) 1 d . . P A 3
C43B C 0.2979(10) 0.0583(6) 0.7367(7) 0.0263(14) Uani 0.442(9) 1 d . . P A 4
H43B H 0.3370 0.0646 0.7943 0.032 Uiso 0.442(9) 1 calc R . P A 4
C29 C 0.4803(2) 0.21876(18) 1.0301(2) 0.0484(8) Uani 1 1 d . U . . .
H29 H 0.5248 0.2218 1.0871 0.058 Uiso 1 1 calc R . . . .
C40A C 0.1478(6) 0.0543(3) 0.5502(4) 0.0242(14) Uani 0.558(9) 1 d . . P A 3
H40A H 0.0973 0.0521 0.4950 0.029 Uiso 0.558(9) 1 calc R . P A 3
C53A C 0.1122(3) -0.02069(15) 0.9094(2) 0.0476(8) Uani 0.762(8) 1 d . U P B 1
H53A H 0.1795 -0.0440 0.9312 0.057 Uiso 0.762(8) 1 calc R . P B 1
H53B H 0.0929 -0.0096 0.9575 0.057 Uiso 0.762(8) 1 calc R . P B 1
C54A C 0.0262(4) -0.0637(2) 0.8528(3) 0.0462(14) Uani 0.762(8) 1 d . U P B 1
H54A H 0.0207 -0.0998 0.8860 0.055 Uiso 0.762(8) 1 calc R . P B 1
H54B H -0.0425 -0.0419 0.8349 0.055 Uiso 0.762(8) 1 calc R . P B 1
C55A C 0.0435(4) -0.08667(19) 0.7760(3) 0.0466(14) Uani 0.762(8) 1 d . U P B 1
H55A H 0.0265 -0.1310 0.7694 0.056 Uiso 0.762(8) 1 calc R . P B 1
H55B H 0.1194 -0.0821 0.7849 0.056 Uiso 0.762(8) 1 calc R . P B 1
C42A C 0.3060(5) 0.0188(3) 0.6545(6) 0.0366(17) Uani 0.558(9) 1 d . . P A 3
H42A H 0.3657 -0.0078 0.6724 0.044 Uiso 0.558(9) 1 calc R . P A 3
P1 P -0.12542(5) 0.26033(3) 0.74348(4) 0.02067(14) Uani 1 1 d . . . . .
C34 C 0.4825(2) 0.21672(16) 0.6613(2) 0.0473(8) Uani 1 1 d . U . . .
H34 H 0.5524 0.2016 0.6740 0.057 Uiso 1 1 calc R . . . .
C7 C -0.1132(3) 0.36228(17) 0.9440(2) 0.0538(9) Uani 1 1 d . U . . .
H7 H -0.0619 0.3857 0.9861 0.065 Uiso 1 1 calc R . . . .
C24 C -0.4319(3) 0.0651(2) 0.9185(3) 0.0778(13) Uani 1 1 d . U . . .
H24A H -0.3703 0.0629 0.9706 0.117 Uiso 1 1 calc GR . . . .
H24B H -0.4896 0.0403 0.9234 0.117 Uiso 1 1 calc GR . . . .
H24C H -0.4551 0.1079 0.9072 0.117 Uiso 1 1 calc GR . . . .
C25 C -0.3557(4) -0.02342(19) 0.8667(3) 0.0857(14) Uani 1 1 d . U . . .
H25A H -0.3374 -0.0379 0.8200 0.129 Uiso 1 1 calc GR . . . .
H25B H -0.4077 -0.0513 0.8748 0.129 Uiso 1 1 calc GR . . . .
H25C H -0.2919 -0.0224 0.9173 0.129 Uiso 1 1 calc GR . . . .
C45A C 0.1874(13) -0.0909(8) 0.5172(10) 0.089(5) Uani 0.558(9) 1 d . U P A 3
H45A H 0.2311 -0.1144 0.5661 0.133 Uiso 0.558(9) 1 calc GR . P A 3
H45B H 0.1760 -0.1151 0.4669 0.133 Uiso 0.558(9) 1 calc GR . P A 3
H45C H 0.1189 -0.0815 0.5215 0.133 Uiso 0.558(9) 1 calc GR . P A 3
C44A C 0.2399(5) -0.0350(3) 0.5130(4) 0.045(2) Uani 0.558(9) 1 d . . P A 3
H44A H 0.2059 -0.0182 0.4554 0.054 Uiso 0.558(9) 1 calc R . P A 3
C46A C 0.3532(9) -0.0528(6) 0.5256(8) 0.077(3) Uani 0.558(9) 1 d . U P A 3
H46A H 0.3914 -0.0165 0.5181 0.116 Uiso 0.558(9) 1 calc GR . P A 3
H46B H 0.3525 -0.0843 0.4848 0.116 Uiso 0.558(9) 1 calc GR . P A 3
H46C H 0.3884 -0.0691 0.5819 0.116 Uiso 0.558(9) 1 calc GR . P A 3
C55B C -0.0251(12) -0.0717(6) 0.7842(9) 0.040(4) Uani 0.238(8) 1 d . U P B 2
H55C H -0.0676 -0.0414 0.8014 0.048 Uiso 0.238(8) 1 calc R . P B 2
H55D H -0.0577 -0.1127 0.7815 0.048 Uiso 0.238(8) 1 calc R . P B 2
C54B C 0.0905(16) -0.0724(8) 0.8478(11) 0.060(5) Uani 0.238(8) 1 d . U P B 2
H54C H 0.1043 -0.1120 0.8781 0.072 Uiso 0.238(8) 1 calc R . P B 2
H54D H 0.1397 -0.0692 0.8176 0.072 Uiso 0.238(8) 1 calc R . P B 2
C53B C 0.1122(3) -0.02069(15) 0.9094(2) 0.0476(8) Uani 0.238(8) 1 d . U P B 2
H53C H 0.1747 -0.0308 0.9596 0.057 Uiso 0.238(8) 1 calc R . P B 2
H53D H 0.0508 -0.0151 0.9265 0.057 Uiso 0.238(8) 1 calc R . P B 2
C56B C -0.0227(3) -0.05342(14) 0.6945(2) 0.0452(8) Uani 0.238(8) 1 d . U P B 2
H56C H 0.0242 -0.0827 0.6806 0.054 Uiso 0.238(8) 1 calc R . P B 2
H56D H -0.0949 -0.0586 0.6523 0.054 Uiso 0.238(8) 1 calc R . P B 2
N1 N 0.06502(15) 0.24137(9) 0.74630(12) 0.0200(4) Uani 1 1 d . . . . .
N2 N -0.10539(15) 0.18803(9) 0.76140(13) 0.0226(4) Uani 1 1 d . . . . .
C44B C 0.2868(8) -0.0572(4) 0.5672(6) 0.056(3) Uani 0.442(9) 1 d . . P A 4
H44B H 0.3435 -0.0823 0.6088 0.067 Uiso 0.442(9) 1 calc R . P A 4
C41B C 0.2663(8) 0.0000(4) 0.6109(8) 0.0299(14) Uani 0.442(9) 1 d . . P A 4
C42B C 0.3203(6) 0.0091(4) 0.6946(6) 0.0299(14) Uani 0.442(9) 1 d . . P A 4
H42B H 0.3744 -0.0191 0.7245 0.036 Uiso 0.442(9) 1 calc R . P A 4
C40B C 0.1875(9) 0.0404(4) 0.5674(6) 0.0280(14) Uani 0.442(9) 1 d . . P A 4
H40B H 0.1489 0.0346 0.5097 0.034 Uiso 0.442(9) 1 calc R . P A 4
C38B C 0.21088(18) 0.10055(11) 0.68905(16) 0.0232(5) Uani 0.442(9) 1 d . . P A 4
C39B C 0.1647(8) 0.0915(6) 0.6108(9) 0.0269(15) Uani 0.442(9) 1 d . . P A 4
H39B H 0.1124 0.1201 0.5796 0.032 Uiso 0.442(9) 1 calc R . P A 4
C43A C 0.2928(7) 0.0621(5) 0.7098(4) 0.033(2) Uani 0.558(9) 1 d . . P A 3
H43A H 0.3445 0.0642 0.7646 0.040 Uiso 0.558(9) 1 calc R . P A 3
C46B C 0.3230(14) -0.0401(8) 0.4975(10) 0.086(5) Uani 0.442(9) 1 d . U P A 4
H46D H 0.2685 -0.0151 0.4566 0.129 Uiso 0.442(9) 1 calc GR . P A 4
H46E H 0.3351 -0.0775 0.4706 0.129 Uiso 0.442(9) 1 calc GR . P A 4
H46F H 0.3890 -0.0166 0.5199 0.129 Uiso 0.442(9) 1 calc GR . P A 4
C45B C 0.1744(11) -0.0965(8) 0.5374(10) 0.049(3) Uani 0.442(9) 1 d . U P A 4
H45D H 0.1598 -0.1093 0.5865 0.074 Uiso 0.442(9) 1 calc GR . P A 4
H45E H 0.1806 -0.1330 0.5062 0.074 Uiso 0.442(9) 1 calc GR . P A 4
H45F H 0.1165 -0.0706 0.5019 0.074 Uiso 0.442(9) 1 calc GR . P A 4

loop_
_atom_site_aniso_label
_atom_site_aniso_U_11
_atom_site_aniso_U_22
_atom_site_aniso_U_33
_atom_site_aniso_U_23
_atom_site_aniso_U_13
_atom_site_aniso_U_12
Rh1 0.01585(9) 0.01632(10) 0.02043(10) -0.00082(8) 0.00569(7) 0.00015(7)
P2 0.0152(3) 0.0217(3) 0.0215(3) -0.0030(3) 0.0051(2) -0.0016(2)
N3 0.0167(9) 0.0226(11) 0.0292(12) -0.0061(9) 0.0086(8) -0.0020(8)
C4 0.0195(11) 0.0217(13) 0.0188(12) -0.0028(10) 0.0061(9) -0.0018(9)
C17 0.0182(11) 0.0200(13) 0.0320(14) 0.0026(11) 0.0093(10) 0.0034(10)
C1 0.0195(11) 0.0203(13) 0.0225(13) -0.0002(10) 0.0067(10) 0.0021(9)
C22 0.0306(13) 0.0311(15) 0.0296(14) -0.0029(12) 0.0106(11) -0.0067(12)
C19 0.0230(13) 0.0458(19) 0.0425(18) 0.0021(15) -0.0001(12) -0.0102(13)
C5 0.0296(13) 0.0235(14) 0.0274(14) 0.0020(11) 0.0132(11) 0.0058(10)
C11 0.0199(11) 0.0251(14) 0.0257(13) 0.0045(11) 0.0093(10) -0.0003(10)
C37 0.0326(14) 0.0450(18) 0.0355(16) 0.0018(14) 0.0172(13) -0.0019(13)
C16 0.0349(14) 0.0294(15) 0.0291(15) 0.0022(12) 0.0099(12) 0.0038(12)
C32 0.0246(12) 0.0245(14) 0.0284(14) -0.0073(11) 0.0122(11) -0.0056(10)
C12 0.0273(13) 0.0292(15) 0.0333(15) 0.0042(12) 0.0123(11) 0.0049(11)
C20 0.0174(12) 0.0322(16) 0.0530(19) 0.0115(14) 0.0108(12) 0.0022(11)
C15 0.0388(16) 0.0450(19) 0.0255(15) -0.0022(13) 0.0086(12) -0.0050(14)
C51 0.0271(13) 0.0190(13) 0.0330(15) 0.0046(11) 0.0144(11) -0.0003(10)
C3 0.0271(13) 0.0213(14) 0.0361(15) -0.0025(11) 0.0123(11) -0.0049(10)
C13 0.0296(14) 0.0399(17) 0.0422(17) 0.0141(14) 0.0123(13) 0.0097(13)
C2 0.0286(13) 0.0206(13) 0.0390(16) 0.0011(12) 0.0132(12) 0.0035(11)
C50 0.0229(12) 0.0185(13) 0.0346(15) 0.0011(11) 0.0096(11) -0.0034(10)
C21 0.0351(15) 0.0385(17) 0.0382(17) 0.0041(13) 0.0188(13) -0.0046(13)
C30 0.0432(17) 0.063(2) 0.051(2) -0.0181(17) 0.0008(15) -0.0148(16)
C39A 0.018(3) 0.030(3) 0.019(3) 0.002(2) 0.004(3) -0.001(3)
C57 0.0337(14) 0.0225(14) 0.0393(16) -0.0040(12) 0.0130(12) -0.0052(11)
C56A 0.0520(17) 0.0284(15) 0.0534(18) -0.0064(13) 0.0172(14) -0.0107(13)
C26 0.0171(11) 0.0326(15) 0.0253(14) -0.0064(11) 0.0042(10) 0.0007(10)
C52 0.0313(14) 0.0310(16) 0.0325(15) 0.0075(12) 0.0057(12) -0.0008(12)
C41A 0.022(3) 0.032(3) 0.025(3) -0.003(3) 0.004(3) 0.008(3)
C27 0.0295(14) 0.056(2) 0.0275(15) 0.0031(14) 0.0082(12) -0.0083(13)
C33 0.0260(14) 0.0413(18) 0.0467(18) -0.0045(14) 0.0161(13) 0.0006(12)
C36 0.064(2) 0.056(2) 0.0451(18) 0.0060(15) 0.0311(16) -0.0043(16)
C6 0.0417(16) 0.0423(18) 0.0340(16) -0.0093(13) 0.0178(13) -0.0003(13)
C8 0.073(2) 0.055(2) 0.0461(18) -0.0035(15) 0.0370(17) 0.0179(17)
C14 0.0240(13) 0.056(2) 0.0285(15) 0.0144(14) 0.0042(11) -0.0005(13)
C9 0.0446(16) 0.0540(19) 0.0494(18) 0.0090(15) 0.0310(14) 0.0182(14)
C18 0.0264(13) 0.0392(17) 0.0297(15) 0.0026(13) 0.0062(11) -0.0026(12)
C10 0.0312(14) 0.0411(18) 0.0402(17) 0.0045(13) 0.0173(13) 0.0085(12)
C28 0.0450(17) 0.076(2) 0.0325(16) 0.0097(15) 0.0145(13) -0.0035(16)
C31 0.0421(17) 0.045(2) 0.0407(18) -0.0054(15) -0.0026(14) -0.0137(15)
C23 0.0360(13) 0.0549(16) 0.0578(16) 0.0156(13) 0.0122(12) -0.0092(12)
C35 0.0541(18) 0.057(2) 0.059(2) -0.0108(16) 0.0409(16) -0.0143(15)
C38A 0.0221(11) 0.0208(12) 0.0288(13) -0.0034(10) 0.0116(10) -0.0034(9)
C43B 0.024(2) 0.024(2) 0.030(3) -0.004(2) 0.008(2) 0.0034(19)
C29 0.0298(14) 0.082(2) 0.0300(15) -0.0115(16) 0.0074(12) -0.0011(15)
C40A 0.024(3) 0.026(3) 0.022(3) -0.001(2) 0.008(2) 0.006(2)
C53A 0.0501(17) 0.0403(17) 0.0459(17) 0.0166(14) 0.0098(14) 0.0029(14)
C54A 0.054(3) 0.033(2) 0.058(3) 0.0143(19) 0.027(2) -0.0028(19)
C55A 0.054(3) 0.025(2) 0.062(3) 0.0057(18) 0.024(2) -0.0028(18)
C42A 0.027(3) 0.039(4) 0.036(5) -0.009(3) 0.003(3) 0.017(3)
P1 0.0188(3) 0.0201(3) 0.0233(3) 0.0002(3) 0.0080(2) 0.0028(2)
C34 0.0344(15) 0.0536(19) 0.064(2) -0.0133(16) 0.0297(15) -0.0058(14)
C7 0.067(2) 0.054(2) 0.0430(18) -0.0171(15) 0.0227(16) 0.0003(16)
C24 0.055(2) 0.104(3) 0.087(3) 0.027(2) 0.0412(19) -0.0082(19)
C25 0.084(3) 0.054(2) 0.104(3) 0.023(2) 0.016(2) -0.026(2)
C45A 0.123(8) 0.062(6) 0.089(7) -0.027(5) 0.049(5) -0.001(5)
C44A 0.048(4) 0.042(4) 0.038(4) -0.013(3) 0.008(3) 0.007(3)
C46A 0.078(6) 0.087(6) 0.070(6) -0.027(5) 0.032(5) 0.031(5)
C55B 0.044(6) 0.029(5) 0.048(6) 0.005(4) 0.016(4) -0.007(4)
C54B 0.058(6) 0.051(6) 0.064(7) 0.009(4) 0.016(4) 0.001(4)
C53B 0.0501(17) 0.0403(17) 0.0459(17) 0.0166(14) 0.0098(14) 0.0029(14)
C56B 0.0520(17) 0.0284(15) 0.0534(18) -0.0064(13) 0.0172(14) -0.0107(13)
N1 0.0204(10) 0.0191(11) 0.0200(11) -0.0007(8) 0.0066(8) 0.0013(8)
N2 0.0205(10) 0.0181(11) 0.0310(12) 0.0011(9) 0.0117(9) 0.0020(8)
C44B 0.076(6) 0.039(5) 0.041(5) -0.011(4) 0.010(5) 0.025(4)
C41B 0.030(3) 0.026(3) 0.028(3) -0.004(2) 0.005(2) 0.007(2)
C42B 0.028(2) 0.025(2) 0.031(3) -0.003(2) 0.005(2) 0.006(2)
C40B 0.029(3) 0.026(3) 0.026(3) -0.001(2) 0.006(2) 0.007(2)
C38B 0.0221(11) 0.0208(12) 0.0288(13) -0.0034(10) 0.0116(10) -0.0034(9)
C39B 0.025(3) 0.024(2) 0.030(2) 0.002(2) 0.007(2) 0.001(2)
C43A 0.021(3) 0.041(4) 0.027(4) -0.009(4) -0.003(3) 0.006(2)
C46B 0.101(8) 0.091(8) 0.076(8) -0.019(6) 0.045(6) 0.031(6)
C45B 0.058(5) 0.031(5) 0.064(6) -0.027(4) 0.030(5) -0.011(4)

loop_
_atom_type_symbol
_atom_type_description
_atom_type_scat_dispersion_real
_atom_type_scat_dispersion_imag
_atom_type_scat_source
C C 0.0033 0.0016 'International Tables Vol C Tables 4.2.6.8 and 6.1.1.4'
H H 0.0000 0.0000 'International Tables Vol C Tables 4.2.6.8 and 6.1.1.4'
N N 0.0061 0.0033 'International Tables Vol C Tables 4.2.6.8 and 6.1.1.4'
P P 0.1023 0.0942 'International Tables Vol C Tables 4.2.6.8 and 6.1.1.4'
Rh Rh -1.1178 0.9187 'International Tables Vol C Tables 4.2.6.8 and 6.1.1.4'

loop_
_geom_angle_atom_site_label_1
_geom_angle_atom_site_label_2
_geom_angle_atom_site_label_3
_geom_angle
N3 Rh1 C50 103.24(9)
C51 Rh1 N3 103.40(9)
C51 Rh1 C50 38.29(10)
C51 Rh1 N2 93.80(9)
N1 Rh1 N3 80.93(8)
N1 Rh1 C51 153.18(9)
N1 Rh1 C50 167.15(9)
N1 Rh1 N2 81.03(8)
N2 Rh1 N3 161.81(8)
N2 Rh1 C50 93.91(9)
N3 P2 C4 105.39(11)
N3 P2 C32 115.52(11)
N3 P2 C26 113.37(12)
C4 P2 C32 109.55(12)
C4 P2 C26 107.02(11)
C32 P2 C26 105.71(12)
P2 N3 Rh1 113.10(11)
C38A N3 Rh1 124.74(15)
C38A N3 P2 118.99(16)
C3 C4 P2 140.47(19)
N1 C4 P2 109.62(17)
N1 C4 C3 109.7(2)
C22 C17 C18 117.6(2)
C22 C17 N2 120.6(2)
C18 C17 N2 121.7(2)
C2 C1 P1 138.62(19)
N1 C1 C2 109.9(2)
N1 C1 P1 111.46(18)
C17 C22 H22 119.5
C21 C22 C17 121.0(3)
C21 C22 H22 119.5
C20 C19 H19 119.2
C20 C19 C18 121.6(3)
C18 C19 H19 119.2
C6 C5 C10 119.1(3)
C6 C5 P1 120.4(2)
C10 C5 P1 120.3(2)
C16 C11 P1 117.43(19)
C12 C11 C16 119.1(2)
C12 C11 P1 123.1(2)
C32 C37 H37 119.9
C32 C37 C36 120.1(3)
C36 C37 H37 119.9
C11 C16 H16 119.9
C15 C16 C11 120.2(3)
C15 C16 H16 119.9
C37 C32 P2 119.6(2)
C37 C32 C33 119.3(3)
C33 C32 P2 121.1(2)
C11 C12 H12 120.0
C13 C12 C11 120.1(3)
C13 C12 H12 120.0
C19 C20 C23 120.6(3)
C21 C20 C19 117.1(3)
C21 C20 C23 122.2(3)
C16 C15 H15 120.0
C14 C15 C16 120.1(3)
C14 C15 H15 120.0
Rh1 C51 H51 112.4
C50 C51 Rh1 72.38(15)
C50 C51 H51 112.4
C50 C51 C52 122.2(2)
C52 C51 Rh1 119.53(17)
C52 C51 H51 112.4
C4 C3 H3 126.8
C4 C3 C2 106.4(2)
C2 C3 H3 126.8
C12 C13 H13 119.8
C14 C13 C12 120.4(3)
C14 C13 H13 119.8
C1 C2 C3 106.6(2)
C1 C2 H2 126.7
C3 C2 H2 126.7
Rh1 C50 H50 111.6
C51 C50 Rh1 69.33(14)
C51 C50 H50 111.6
C51 C50 C57 123.7(2)
C57 C50 Rh1 122.88(17)
C57 C50 H50 111.6
C22 C21 C20 121.7(3)
C22 C21 H21 119.1
C20 C21 H21 119.1
C31 C30 H30 120.0
C29 C30 H30 120.0
C29 C30 C31 120.0(3)
C38A C39A H39A 120.1
C40A C39A H39A 120.1
C40A C39A C38A 119.9(5)
C50 C57 H57A 108.9
C50 C57 H57B 108.9
C50 C57 H57C 108.9
C50 C57 H57D 108.9
C50 C57 C56A 113.5(2)
H57A C57 H57B 107.7
H57C C57 H57D 107.7
C56A C57 H57A 108.9
C56A C57 H57B 108.9
C57 C56A H56A 108.7
C57 C56A H56B 108.7
C57 C56A C55A 114.2(3)
H56A C56A H56B 107.6
C55A C56A H56A 108.7
C55A C56A H56B 108.7
C27 C26 P2 119.3(2)
C27 C26 C31 120.0(3)
C31 C26 P2 120.5(2)
C51 C52 H52A 109.3
C51 C52 H52B 109.3
C51 C52 H52C 109.3
C51 C52 H52D 109.3
C51 C52 C53A 111.6(2)
H52A C52 H52B 108.0
H52C C52 H52D 108.0
C53A C52 H52A 109.3
C53A C52 H52B 109.3
C40A C41A C44A 119.6(6)
C42A C41A C40A 117.6(5)
C42A C41A C44A 122.7(7)
C26 C27 H27 120.3
C26 C27 C28 119.4(3)
C28 C27 H27 120.3
C32 C33 H33 120.3
C34 C33 C32 119.4(3)
C34 C33 H33 120.3
C37 C36 H36 119.9
C35 C36 C37 120.3(3)
C35 C36 H36 119.9
C5 C6 H6 120.0
C7 C6 C5 120.0(3)
C7 C6 H6 120.0
C9 C8 H8 119.9
C7 C8 H8 119.9
C7 C8 C9 120.2(3)
C15 C14 H14 120.0
C13 C14 C15 120.1(3)
C13 C14 H14 120.0
C8 C9 H9 119.7
C8 C9 C10 120.7(3)
C10 C9 H9 119.7
C17 C18 H18 119.5
C19 C18 C17 121.0(3)
C19 C18 H18 119.5
C5 C10 H10 120.1
C9 C10 C5 119.8(3)
C9 C10 H10 120.1
C27 C28 H28 119.7
C29 C28 C27 120.7(3)
C29 C28 H28 119.7
C30 C31 H31 120.2
C26 C31 C30 119.5(3)
C26 C31 H31 120.2
C20 C23 H23 107.4
C20 C23 C25 109.3(3)
C24 C23 C20 113.8(3)
C24 C23 H23 107.4
C24 C23 C25 111.4(3)
C25 C23 H23 107.4
C36 C35 H35 119.9
C34 C35 C36 120.2(3)
C34 C35 H35 119.9
N3 C38A C39A 114.4(4)
C43A C38A N3 129.2(4)
C43A C38A C39A 116.4(5)
C42B C43B H43B 121.0
C30 C29 H29 119.9
C28 C29 C30 120.3(3)
C28 C29 H29 119.9
C39A C40A C41A 122.5(5)
C39A C40A H40A 118.8
C41A C40A H40A 118.8
C52 C53A H53A 108.0
C52 C53A H53B 108.0
H53A C53A H53B 107.3
C54A C53A C52 117.1(3)
C54A C53A H53A 108.0
C54A C53A H53B 108.0
C53A C54A H54A 108.4
C53A C54A H54B 108.4
H54A C54A H54B 107.4
C55A C54A C53A 115.6(4)
C55A C54A H54A 108.4
C55A C54A H54B 108.4
C56A C55A H55A 108.6
C56A C55A H55B 108.6
C54A C55A C56A 114.8(4)
C54A C55A H55A 108.6
C54A C55A H55B 108.6
H55A C55A H55B 107.5
C41A C42A H42A 119.7
C41A C42A C43A 120.7(5)
C43A C42A H42A 119.7
C1 P1 C5 109.49(12)
C1 P1 C11 109.33(11)
C5 P1 C11 105.89(12)
N2 P1 C1 103.83(11)
N2 P1 C5 114.54(12)
N2 P1 C11 113.71(12)
C33 C34 H34 119.7
C35 C34 C33 120.6(3)
C35 C34 H34 119.7
C6 C7 H7 119.9
C8 C7 C6 120.2(3)
C8 C7 H7 119.9
C23 C24 H24A 109.5
C23 C24 H24B 109.5
C23 C24 H24C 109.5
H24A C24 H24B 109.5
H24A C24 H24C 109.5
H24B C24 H24C 109.5
C23 C25 H25A 109.5
C23 C25 H25B 109.5
C23 C25 H25C 109.5
H25A C25 H25B 109.5
H25A C25 H25C 109.5
H25B C25 H25C 109.5
H45A C45A H45B 109.5
H45A C45A H45C 109.5
H45B C45A H45C 109.5
C44A C45A H45A 109.5
C44A C45A H45B 109.5
C44A C45A H45C 109.5
C41A C44A H44A 107.9
C45A C44A C41A 113.9(8)
C45A C44A H44A 107.9
C45A C44A C46A 105.9(10)
C46A C44A C41A 113.2(6)
C46A C44A H44A 107.9
C44A C46A H46A 109.5
C44A C46A H46B 109.5
C44A C46A H46C 109.5
H46A C46A H46B 109.5
H46A C46A H46C 109.5
H46B C46A H46C 109.5
H55C C55B H55D 108.4
C54B C55B H55C 110.1
C54B C55B H55D 110.1
C55B C54B H54C 109.1
C55B C54B H54D 109.1
H54C C54B H54D 107.9
C4 N1 Rh1 126.37(16)
C1 N1 Rh1 126.03(16)
C1 N1 C4 107.3(2)
C17 N2 Rh1 125.65(15)
C17 N2 P1 118.00(16)
P1 N2 Rh1 116.34(11)
C41B C44B H44B 108.6
C41B C44B C45B 105.0(8)
C46B C44B H44B 108.6
C46B C44B C41B 111.4(9)
C46B C44B C45B 114.4(10)
C45B C44B H44B 108.6
C42B C41B C44B 120.8(8)
C40B C41B C44B 119.7(9)
C40B C41B C42B 119.4(7)
C43B C42B H42B 119.1
C41B C42B C43B 121.8(8)
C41B C42B H42B 119.1
C41B C40B H40B 120.5
C41B C40B C39B 118.9(8)
C39B C40B H40B 120.5
C40B C39B H39B 118.2
C38A C43A C42A 122.9(5)
C38A C43A H43A 118.6
C42A C43A H43A 118.6
C44B C46B H46D 109.5
C44B C46B H46E 109.5
C44B C46B H46F 109.5
H46D C46B H46E 109.5
H46D C46B H46F 109.5
H46E C46B H46F 109.5
C44B C45B H45D 109.5
C44B C45B H45E 109.5
C44B C45B H45F 109.5
H45D C45B H45E 109.5
H45D C45B H45F 109.5
H45E C45B H45F 109.5

loop_
_geom_bond_atom_site_label_1
_geom_bond_atom_site_label_2
_geom_bond_distance
Rh1 N3 2.145(2)
Rh1 C51 2.111(2)
Rh1 C50 2.151(2)
Rh1 N1 2.002(2)
Rh1 N2 2.130(2)
P2 N3 1.608(2)
P2 C4 1.775(2)
P2 C32 1.803(3)
P2 C26 1.807(3)
N3 C38A 1.414(3)
C4 C3 1.390(4)
C4 N1 1.361(3)
C17 C22 1.385(4)
C17 C18 1.387(4)
C17 N2 1.428(3)
C1 C2 1.386(4)
C1 P1 1.778(2)
C1 N1 1.358(3)
C22 H22 0.9500
C22 C21 1.382(4)
C19 H19 0.9500
C19 C20 1.383(4)
C19 C18 1.386(4)
C5 C6 1.389(4)
C5 C10 1.395(4)
C5 P1 1.800(3)
C11 C16 1.392(4)
C11 C12 1.389(4)
C11 P1 1.816(3)
C37 H37 0.9500
C37 C32 1.384(4)
C37 C36 1.385(4)
C16 H16 0.9500
C16 C15 1.386(4)
C32 C33 1.391(4)
C12 H12 0.9500
C12 C13 1.387(4)
C20 C21 1.383(4)
C20 C23 1.516(4)
C15 H15 0.9500
C15 C14 1.379(4)
C51 H51 1.0000
C51 C50 1.398(4)
C51 C52 1.503(4)
C3 H3 0.9500
C3 C2 1.401(4)
C13 H13 0.9500
C13 C14 1.373(4)
C2 H2 0.9500
C50 H50 1.0000
C50 C57 1.504(4)
C21 H21 0.9500
C30 H30 0.9500
C30 C31 1.395(4)
C30 C29 1.362(5)
C39A H39A 0.9500
C39A C38A 1.480(8)
C39A C40A 1.349(10)
C57 H57A 0.9900
C57 H57B 0.9900
C57 H57C 0.9900
C57 H57D 0.9900
C57 C56A 1.536(4)
C56A H56A 0.9900
C56A H56B 0.9900
C56A C55A 1.546(5)
C26 C27 1.368(4)
C26 C31 1.384(4)
C52 H52A 0.9900
C52 H52B 0.9900
C52 H52C 0.9900
C52 H52D 0.9900
C52 C53A 1.541(4)
C41A C40A 1.386(7)
C41A C42A 1.386(8)
C41A C44A 1.529(8)
C27 H27 0.9500
C27 C28 1.393(4)
C33 H33 0.9500
C33 C34 1.390(4)
C36 H36 0.9500
C36 C35 1.367(5)
C6 H6 0.9500
C6 C7 1.389(4)
C8 H8 0.9500
C8 C9 1.370(5)
C8 C7 1.369(5)
C14 H14 0.9500
C9 H9 0.9500
C9 C10 1.379(4)
C18 H18 0.9500
C10 H10 0.9500
C28 H28 0.9500
C28 C29 1.359(5)
C31 H31 0.9500
C23 H23 1.0000
C23 C24 1.512(5)
C23 C25 1.520(5)
C35 H35 0.9500
C35 C34 1.365(5)
C38A C43A 1.331(10)
C43B H43B 0.9500
C43B C42B 1.390(15)
C29 H29 0.9500
C40A H40A 0.9500
C53A H53A 0.9900
C53A H53B 0.9900
C53A C54A 1.537(6)
C54A H54A 0.9900
C54A H54B 0.9900
C54A C55A 1.515(7)
C55A H55A 0.9900
C55A H55B 0.9900
C42A H42A 0.9500
C42A C43A 1.402(11)
P1 N2 1.608(2)
C34 H34 0.9500
C7 H7 0.9500
C24 H24A 0.9800
C24 H24B 0.9800
C24 H24C 0.9800
C25 H25A 0.9800
C25 H25B 0.9800
C25 H25C 0.9800
C45A H45A 0.9800
C45A H45B 0.9800
C45A H45C 0.9800
C45A C44A 1.424(17)
C44A H44A 1.0000
C44A C46A 1.523(13)
C46A H46A 0.9800
C46A H46B 0.9800
C46A H46C 0.9800
C55B H55C 0.9900
C55B H55D 0.9900
C55B C54B 1.55(2)
C54B H54C 0.9900
C54B H54D 0.9900
C44B H44B 1.0000
C44B C41B 1.535(11)
C44B C46B 1.51(2)
C44B C45B 1.658(17)
C41B C42B 1.376(11)
C41B C40B 1.375(11)
C42B H42B 0.9500
C40B H40B 0.9500
C40B C39B 1.437(16)
C39B H39B 0.9500
C43A H43A 0.9500
C46B H46D 0.9800
C46B H46E 0.9800
C46B H46F 0.9800
C45B H45D 0.9800
C45B H45E 0.9800
C45B H45F 0.9800

loop_
_geom_torsion_atom_site_label_1
_geom_torsion_atom_site_label_2
_geom_torsion_atom_site_label_3
_geom_torsion_atom_site_label_4
_geom_torsion
Rh1 N3 C38A C39A 52.6(5)
Rh1 N3 C38A C43A -126.9(6)
Rh1 C51 C50 C57 116.5(2)
Rh1 C51 C52 C53A -176.7(2)
Rh1 C50 C57 C56A 170.27(19)
P2 N3 C38A C39A -105.8(4)
P2 N3 C38A C43A 74.7(6)
P2 C4 C3 C2 -174.7(2)
P2 C4 N1 Rh1 1.5(3)
P2 C4 N1 C1 175.71(16)
P2 C32 C33 C34 178.7(2)
P2 C26 C27 C28 -175.2(2)
P2 C26 C31 C30 176.1(3)
N3 P2 C4 C3 -171.7(3)
N3 P2 C4 N1 13.8(2)
N3 P2 C32 C37 90.7(2)
N3 P2 C32 C33 -87.4(2)
N3 P2 C26 C27 -7.4(3)
N3 P2 C26 C31 176.1(2)
N3 C38A C43A C42A 178.2(5)
C4 P2 N3 Rh1 -22.06(14)
C4 P2 N3 C38A 138.78(19)
C4 P2 C32 C37 -28.1(3)
C4 P2 C32 C33 153.9(2)
C4 P2 C26 C27 108.3(2)
C4 P2 C26 C31 -68.1(3)
C4 C3 C2 C1 0.9(3)
C17 C22 C21 C20 0.3(4)
C1 P1 N2 Rh1 -12.17(15)
C1 P1 N2 C17 166.91(18)
C22 C17 C18 C19 0.1(4)
C22 C17 N2 Rh1 89.4(3)
C22 C17 N2 P1 -89.6(3)
C19 C20 C21 C22 -0.2(4)
C19 C20 C23 C24 -144.3(3)
C19 C20 C23 C25 90.5(4)
C5 C6 C7 C8 1.5(5)
C5 P1 N2 Rh1 -131.51(12)
C5 P1 N2 C17 47.6(2)
C11 C16 C15 C14 1.0(4)
C11 C12 C13 C14 0.1(4)
C11 P1 N2 Rh1 106.54(13)
C11 P1 N2 C17 -74.4(2)
C37 C32 C33 C34 0.7(4)
C37 C36 C35 C34 0.6(5)
C16 C11 C12 C13 -0.1(4)
C16 C11 P1 C1 84.2(2)
C16 C11 P1 C5 -158.0(2)
C16 C11 P1 N2 -31.3(2)
C16 C15 C14 C13 -1.0(4)
C32 P2 N3 Rh1 -143.12(12)
C32 P2 N3 C38A 17.7(2)
C32 P2 C4 C3 -46.8(3)
C32 P2 C4 N1 138.65(17)
C32 P2 C26 C27 -134.9(2)
C32 P2 C26 C31 48.6(3)
C32 C37 C36 C35 0.0(5)
C32 C33 C34 C35 -0.1(5)
C12 C11 C16 C15 -0.4(4)
C12 C11 P1 C1 -89.5(2)
C12 C11 P1 C5 28.4(2)
C12 C11 P1 N2 155.0(2)
C12 C13 C14 C15 0.5(4)
C20 C19 C18 C17 -0.1(5)
C51 C50 C57 C56A 84.5(3)
C51 C52 C53A C54A 45.6(4)
C3 C4 N1 Rh1 -174.83(17)
C3 C4 N1 C1 -0.6(3)
C2 C1 P1 C5 -46.2(3)
C2 C1 P1 C11 69.3(3)
C2 C1 P1 N2 -169.0(3)
C2 C1 N1 Rh1 175.44(17)
C2 C1 N1 C4 1.2(3)
C50 C51 C52 C53A -89.8(3)
C50 C57 C56A C55A -79.8(4)
C21 C20 C23 C24 38.8(4)
C21 C20 C23 C25 -86.4(4)
C39A C38A C43A C42A -1.3(11)
C57 C56A C55A C54A 72.8(4)
C26 P2 N3 Rh1 94.67(13)
C26 P2 N3 C38A -104.5(2)
C26 P2 C4 C3 67.4(3)
C26 P2 C4 N1 -107.19(18)
C26 P2 C32 C37 -143.1(2)
C26 P2 C32 C33 38.9(3)
C26 C27 C28 C29 -0.4(5)
C52 C51 C50 Rh1 -114.3(2)
C52 C51 C50 C57 2.2(4)
C52 C53A C54A C55A 58.9(5)
C41A C42A C43A C38A 0.3(12)
C27 C26 C31 C30 -0.3(5)
C27 C28 C29 C30 -1.4(5)
C36 C37 C32 P2 -178.7(2)
C36 C37 C32 C33 -0.7(4)
C36 C35 C34 C33 -0.6(5)
C6 C5 C10 C9 0.4(4)
C6 C5 P1 C1 -17.2(3)
C6 C5 P1 C11 -134.9(2)
C6 C5 P1 N2 99.0(2)
C8 C9 C10 C5 0.2(5)
C9 C8 C7 C6 -0.9(6)
C18 C17 C22 C21 -0.2(4)
C18 C17 N2 Rh1 -87.4(3)
C18 C17 N2 P1 93.6(3)
C18 C19 C20 C21 0.2(4)
C18 C19 C20 C23 -176.9(3)
C10 C5 C6 C7 -1.2(4)
C10 C5 P1 C1 168.4(2)
C10 C5 P1 C11 50.6(2)
C10 C5 P1 N2 -75.5(2)
C31 C30 C29 C28 2.3(5)
C31 C26 C27 C28 1.2(4)
C23 C20 C21 C22 176.8(3)
C38A C39A C40A C41A -0.4(10)
C29 C30 C31 C26 -1.5(5)
C40A C39A C38A N3 -178.3(5)
C40A C39A C38A C43A 1.3(10)
C40A C41A C42A C43A 0.7(10)
C40A C41A C44A C45A -88.1(11)
C40A C41A C44A C46A 150.8(8)
C53A C54A C55A C56A -101.7(4)
C42A C41A C40A C39A -0.6(9)
C42A C41A C44A C45A 88.3(10)
C42A C41A C44A C46A -32.7(11)
P1 C1 C2 C3 177.6(2)
P1 C1 N1 Rh1 -3.8(3)
P1 C1 N1 C4 -178.02(16)
P1 C5 C6 C7 -175.7(3)
P1 C5 C10 C9 174.9(2)
P1 C11 C16 C15 -174.4(2)
P1 C11 C12 C13 173.4(2)
C7 C8 C9 C10 0.0(5)
C44A C41A C40A C39A 176.0(6)
C44A C41A C42A C43A -175.8(7)
N1 C4 C3 C2 -0.2(3)
N1 C1 C2 C3 -1.3(3)
N1 C1 P1 C5 132.64(18)
N1 C1 P1 C11 -111.78(18)
N1 C1 P1 N2 9.9(2)
N2 C17 C22 C21 -177.1(2)
N2 C17 C18 C19 177.0(3)
C44B C41B C42B C43B -175.4(9)
C44B C41B C40B C39B 175.8(9)
C42B C41B C40B C39B 0.7(13)
C40B C41B C42B C43B -0.3(13)
C46B C44B C41B C42B -121.3(11)
C46B C44B C41B C40B 63.6(13)
C45B C44B C41B C42B 114.4(10)
C45B C44B C41B C40B -60.7(11)
